data_1510786
loop_
_publ_author_name
'Roessner, F.'
'Kinski, I.'
'Knyrim, J.S.'
'Johrendt, D.'
'Glaum, R.'
'Jakob, S.'
'Huppertz, H.'

_publ_section_title
;
 Formation of edge-sharing B O4 tetrahedra in the high-pressure borate
 HP-Ni B2 O4
;
_journal_name_full 'Angew. Chem. Int. ed.'
_journal_page_first 9097
_journal_page_last 9100
_journal_paper_doi 10.1002/anie.200703399
_journal_volume 46
_journal_year 2007
_chemical_formula_sum 'B2 Ni O4'
_chemical_name_systematic 'Ni B2 O4'
_space_group_IT_number 15
_symmetry_space_group_name_Hall '-C 2yc'
_symmetry_space_group_name_H-M 'C 1 2/c 1'
_cell_angle_alpha 90
_cell_angle_beta 108.3
_cell_angle_gamma 90
_cell_formula_units_Z 4
_cell_length_a 9.2465
_cell_length_b 5.5232
_cell_length_c 4.4288
_cell_volume 214.741
_citation_journal_id_ASTM ACIEF5
_cod_data_source_file boron_283.cif
_cod_data_source_block B2Ni1O4
_cod_original_cell_volume 214.7411
_cod_original_formula_sum 'B2 Ni1 O4'
_cod_database_code 1510786

loop_
_symmetry_equiv_pos_as_xyz
x,y,z
-x,y,-z+1/2
-x,-y,-z
x,-y,z-1/2
x+1/2,y+1/2,z
-x+1/2,y+1/2,-z+1/2
-x+1/2,-y+1/2,-z
x+1/2,-y+1/2,z-1/2

loop_
_atom_site_label
_atom_site_type_symbol
_atom_site_fract_x
_atom_site_fract_y
_atom_site_fract_z
_atom_site_occupancy
_atom_site_U_iso_or_equiv
O1 O-2 0.64364 0.85089 -0.0195 1 0.0
B1 B+3 0.31506 0.6077 -0.3717 1 0.0
Ni1 Ni+2 0.5 0.84699 0.25 1 0.0
O2 O-2 0.36336 0.59105 -0.0287 1 0.0
